data_7713234
loop_
_publ_author_name
'Raymond, Jaclyn'
'Abozeid, Samira M.'
'Sokolow, Gregory Evan'
'Bond, Christopher J.'
'Yap, Constance E.'
'Nazarenko, Alexander Y.'
'Morrow, Janet'

_publ_section_title
;
 Co(II) complexes of tetraazamacrocycles appended with amide or
 hydroxypropyl groups as paraCEST agents
;
_journal_name_full 'Dalton Transactions'
_journal_paper_doi 10.1039/D3DT01572F
_journal_year 2023
_chemical_absolute_configuration ad
_chemical_formula_moiety '2(C20 H44 Co N4 O4), 2(Cl), Cl4 Co, 1.69(H2 O), C2 H3 N'
_chemical_formula_sum 'C42 H94.38 Cl6 Co3 N9 O9.69'
_chemical_formula_weight 1270.39
_chemical_name_systematic
'1,1',1'',1'''-(1,4,7,10-tetraazacyclododecane-1,4,7,10-tetrayl)tetrakis-(propan-2-ol)cobalt(II) dichloride 1,1',1'',1'''-(1,4,7,10-tetraazacyclododecane-1,4,7,10-tetrayl)tetrakis-(propan-2-ol)cobalt(II)tetrachloridocobaltate dihydrate monoacetonitrile solvate'
_space_group_crystal_system triclinic
_space_group_IT_number 1
_space_group_name_Hall 'P 1'
_space_group_name_H-M_alt 'P 1'
_atom_sites_solution_hydrogens mixed
_atom_sites_solution_primary dualspace
_atom_sites_solution_secondary difmap
_audit_block_doi 10.5517/ccdc.csd.cc25w81d
_audit_creation_date 2020-07-29
_audit_creation_method
;
Olex2 1.2
(compiled 2018.05.29 svn.r3508 for OlexSys, GUI svn.r5506)
;
_audit_update_record
;
2020-08-07 deposited with the CCDC.	2023-06-26 downloaded from the CCDC.
;
_cell_angle_alpha 76.878(2)
_cell_angle_beta 78.518(2)
_cell_angle_gamma 89.593(2)
_cell_formula_units_Z 1
_cell_length_a 9.3476(7)
_cell_length_b 10.4026(7)
_cell_length_c 15.7740(11)
_cell_measurement_reflns_used 9892
_cell_measurement_temperature 173(2)
_cell_measurement_theta_max 22.18
_cell_measurement_theta_min 2.83
_cell_volume 1462.74(18)
_computing_cell_refinement 'SAINT v8.34A (Bruker, 2013)'
_computing_data_reduction 'SAINT v8.34A (Bruker, 2013)'
_computing_molecular_graphics 'Olex2 (Dolomanov et al., 2009)'
_computing_publication_material 'Olex2 (Dolomanov et al., 2009)'
_computing_structure_refinement 'ShelXL (Sheldrick, 2015)'
_computing_structure_solution 'XT (Sheldrick, 2015)'
_diffrn_ambient_temperature 173.15
_diffrn_detector_area_resol_mean 10.4
_diffrn_measured_fraction_theta_full 0.996
_diffrn_measured_fraction_theta_max 0.996
_diffrn_measurement_device_type 'Bruker PHOTON-100 CMOS'
_diffrn_measurement_method '\f and \w scans'
_diffrn_radiation_type MoK\a
_diffrn_radiation_wavelength 0.71073
_diffrn_reflns_av_R_equivalents 0.0700
_diffrn_reflns_av_unetI/netI 0.0649
_diffrn_reflns_Laue_measured_fraction_full 0.996
_diffrn_reflns_Laue_measured_fraction_max 0.996
_diffrn_reflns_limit_h_max 11
_diffrn_reflns_limit_h_min -11
_diffrn_reflns_limit_k_max 12
_diffrn_reflns_limit_k_min -12
_diffrn_reflns_limit_l_max 19
_diffrn_reflns_limit_l_min -19
_diffrn_reflns_number 68318
_diffrn_reflns_point_group_measured_fraction_full 0.980
_diffrn_reflns_point_group_measured_fraction_max 0.980
_diffrn_reflns_theta_full 25.729
_diffrn_reflns_theta_max 25.729
_diffrn_reflns_theta_min 2.830
_diffrn_source sealedtube
_diffrn_standards_number 0
_exptl_absorpt_coefficient_mu 1.171
_exptl_absorpt_correction_T_max 0.9502
_exptl_absorpt_correction_T_min 0.7687
_exptl_absorpt_correction_type multi-scan
_exptl_absorpt_process_details
;
SADABS-2014/5 (Bruker,2014/5) was used for absorption correction.
wR2(int) was 0.0556 before and 0.0494 after correction.
The Ratio of minimum to maximum transmission is 0.8090.
The \l/2 correction factor is 0.00150.
;
_exptl_crystal_colour blue
_exptl_crystal_density_diffrn 1.442
_exptl_crystal_description block
_exptl_crystal_F_000 670
_exptl_crystal_recrystallization_method 'Re-crystallisation from solvent: acetonitrile'
_exptl_crystal_size_max 0.30
_exptl_crystal_size_mid 0.24
_exptl_crystal_size_min 0.07
_exptl_transmission_factor_max 1
_exptl_transmission_factor_min 0.81
_refine_diff_density_max 0.433
_refine_diff_density_min -0.605
_refine_diff_density_rms 0.073
_refine_ls_abs_structure_details
;
 Flack x determined using 3558 quotients [(I+)-(I-)]/[(I+)+(I-)]
 (Parsons, Flack and Wagner, Acta Cryst. B69 (2013) 249-259).
;
_refine_ls_abs_structure_Flack -0.001(5)
_refine_ls_extinction_method none
_refine_ls_goodness_of_fit_ref 1.036
_refine_ls_hydrogen_treatment mixed
_refine_ls_matrix_type full
_refine_ls_number_parameters 704
_refine_ls_number_reflns 10954
_refine_ls_number_restraints 10
_refine_ls_restrained_S_all 1.036
_refine_ls_R_factor_all 0.0750
_refine_ls_R_factor_gt 0.0353
_refine_ls_shift/su_max 0.000
_refine_ls_shift/su_mean 0.000
_refine_ls_structure_factor_coef Fsqd
_refine_ls_weighting_details 'w=1/[\s^2^(Fo^2^)+(0.0255P)^2^+0.8912P] where P=(Fo^2^+2Fc^2^)/3'
_refine_ls_weighting_scheme calc
_refine_ls_wR_factor_gt 0.0634
_refine_ls_wR_factor_ref 0.0719
_reflns_Friedel_coverage 0.968
_reflns_Friedel_fraction_full 0.964
_reflns_Friedel_fraction_max 0.964
_reflns_number_gt 8409
_reflns_number_total 10954
_reflns_threshold_expression 'I > 2\s(I)'
_cod_data_source_file d3dt01572f2.cif
_cod_data_source_block mo_jm101716_0m
_cod_database_code 7713234
_shelx_shelxl_version_number 2018/3
_shelx_space_group_comment
;
The symmetry employed for this shelxl refinement is uniquely defined
by the following loop, which should always be used as a source of
symmetry information in preference to the above space-group names.
They are only intended as comments.
;
_olex2_refinement_description
;
1. Fixed Uiso
 At 1.2 times of:
  All C(H) groups, All C(H,H) groups
 At 1.5 times of:
  All C(H,H,H) groups, All O(H) groups, All O(H,H) groups
2. Restrained distances
 O3-H3
 0.85 with sigma of 0.02
 O5-H5
 0.85 with sigma of 0.02
 O1-H1
 0.85 with sigma of 0.02
 O7-H7
 0.85 with sigma of 0.02
 O6-H6
 0.85 with sigma of 0.02
 O2-H2
 0.85 with sigma of 0.02
 H10B-O9
 2 with sigma of 0.02
3. Others
 Sof(Co4)=Sof(Cl7)=Sof(Cl8)=Sof(Cl9)=1-FVAR(1)
 Sof(Co3)=Sof(Cl3)=Sof(Cl4)=Sof(Cl6)=FVAR(1)
 Sof(O10)=Sof(H10A)=Sof(H10B)=FVAR(2)
4.a Free rotating group:
 O9(H9C,H9D), O10(H10A,H10B)
4.b Ternary CH refined with riding coordinates:
 C10(H10), C13(H13), C16(H16), C19(H19), C30(H30), C33(H33), C36(H36), C39(H39)
4.c Secondary CH2 refined with riding coordinates:
 C1(H1A,H1B), C2(H2A,H2B), C3(H3A,H3B), C4(H4A,H4B), C5(H5A,H5B), C6(H6A,H6B),
 C7(H7A,H7B), C8(H8A,H8B), C9(H9A,H9B), C12(H12A,H12B), C15(H15A,H15B),
 C18(H18A,H18B), C21(H21A,H21B), C22(H22A,H22B), C23(H23A,H23B), C24(H24A,H24B),
  C25(H25A,H25B), C26(H26A,H26B), C27(H27A,H27B), C28(H28A,H28B), C29(H29A,
 H29B), C32(H32A,H32B), C35(H35A,H35B), C38(H38A,H38B)
4.d Idealised Me refined as rotating group:
 C11(H11A,H11B,H11C), C14(H14A,H14B,H14C), C17(H17A,H17B,H17C), C20(H20A,H20B,
 H20C), C31(H31A,H31B,H31C), C34(H34A,H34B,H34C), C37(H37A,H37B,H37C), C40(H40A,
 H40B,H40C), C42(H42A,H42B,H42C)
4.e Idealised tetrahedral OH refined as rotating group:
 O4(H4), O8(H8)
;
_olex2_submission_special_instructions 'No special instructions were received'

loop_
_space_group_symop_operation_xyz
'x, y, z'

loop_
_atom_site_label
_atom_site_type_symbol
_atom_site_fract_x
_atom_site_fract_y
_atom_site_fract_z
_atom_site_U_iso_or_equiv
_atom_site_adp_type
_atom_site_occupancy
_atom_site_site_symmetry_order
_atom_site_calc_flag
_atom_site_refinement_flags_posn
_atom_site_refinement_flags_adp
_atom_site_refinement_flags_occupancy
_atom_site_disorder_assembly
_atom_site_disorder_group
Co1 Co 0.58214(6) 0.85982(6) 0.38134(4) 0.01905(17) Uani 1 1 d . . . . .
O1 O 0.5197(4) 0.6772(3) 0.4809(2) 0.0269(9) Uani 1 1 d D . . . .
H1 H 0.436(4) 0.656(6) 0.511(3) 0.040 Uiso 1 1 d DR . . . .
O2 O 0.3680(4) 0.7964(4) 0.3498(2) 0.0362(10) Uani 1 1 d D . . . .
H2 H 0.308(6) 0.755(6) 0.395(3) 0.054 Uiso 1 1 d DR . . . .
O3 O 0.4087(4) 0.9330(3) 0.4724(2) 0.0232(8) Uani 1 1 d D . . . .
H3 H 0.337(4) 0.879(4) 0.497(4) 0.035 Uiso 1 1 d DR . . . .
O4 O 0.8583(4) 1.0153(4) 0.6039(3) 0.0285(8) Uani 1 1 d . . . . .
H4 H 0.783326 1.052464 0.624205 0.043 Uiso 1 1 calc GR . . . .
N1 N 0.7587(4) 0.7211(4) 0.3546(3) 0.0239(10) Uani 1 1 d . . . . .
N2 N 0.6115(4) 0.8766(4) 0.2284(3) 0.0226(10) Uani 1 1 d . . . . .
N3 N 0.5984(5) 1.0773(4) 0.3281(3) 0.0261(10) Uani 1 1 d . . . . .
N4 N 0.7550(5) 0.9237(4) 0.4521(3) 0.0243(10) Uani 1 1 d . . . . .
C1 C 0.8299(6) 0.7546(6) 0.2594(3) 0.0288(13) Uani 1 1 d . . . . .
H1A H 0.891288 0.681201 0.245438 0.035 Uiso 1 1 calc R . . . .
H1B H 0.894360 0.834625 0.246872 0.035 Uiso 1 1 calc R . . . .
C2 C 0.7189(6) 0.7789(5) 0.2011(3) 0.0275(13) Uani 1 1 d . . . . .
H2A H 0.769117 0.812811 0.138491 0.033 Uiso 1 1 calc R . . . .
H2B H 0.666430 0.694670 0.205252 0.033 Uiso 1 1 calc R . . . .
C3 C 0.6686(6) 1.0136(5) 0.1858(4) 0.0289(13) Uani 1 1 d . . . . .
H3A H 0.658434 1.035621 0.122880 0.035 Uiso 1 1 calc R . . . .
H3B H 0.773649 1.020827 0.187107 0.035 Uiso 1 1 calc R . . . .
C4 C 0.5862(6) 1.1083(5) 0.2337(3) 0.0305(13) Uani 1 1 d . . . . .
H4A H 0.625221 1.199377 0.205008 0.037 Uiso 1 1 calc R . . . .
H4B H 0.481979 1.103838 0.229842 0.037 Uiso 1 1 calc R . . . .
C5 C 0.7406(6) 1.1268(5) 0.3387(4) 0.0324(14) Uani 1 1 d . . . . .
H5A H 0.741426 1.224312 0.327991 0.039 Uiso 1 1 calc R . . . .
H5B H 0.820091 1.102682 0.294040 0.039 Uiso 1 1 calc R . . . .
C6 C 0.7676(6) 1.0700(5) 0.4298(4) 0.0311(13) Uani 1 1 d . . . . .
H6A H 0.866676 1.098729 0.433194 0.037 Uiso 1 1 calc R . . . .
H6B H 0.696099 1.104235 0.473810 0.037 Uiso 1 1 calc R . . . .
C7 C 0.8936(6) 0.8705(6) 0.4130(4) 0.0288(14) Uani 1 1 d . . . . .
H7A H 0.967262 0.874927 0.449580 0.035 Uiso 1 1 calc R . . . .
H7B H 0.931516 0.924563 0.352380 0.035 Uiso 1 1 calc R . . . .
C8 C 0.8687(6) 0.7294(5) 0.4089(4) 0.0301(13) Uani 1 1 d . . . . .
H8A H 0.961742 0.694504 0.382634 0.036 Uiso 1 1 calc R . . . .
H8B H 0.834525 0.674686 0.469777 0.036 Uiso 1 1 calc R . . . .
C9 C 0.6892(6) 0.5869(5) 0.3793(4) 0.0290(13) Uani 1 1 d . . . . .
H9A H 0.766027 0.521069 0.376716 0.035 Uiso 1 1 calc R . . . .
H9B H 0.628798 0.578493 0.335772 0.035 Uiso 1 1 calc R . . . .
C10 C 0.5940(6) 0.5574(5) 0.4717(4) 0.0281(13) Uani 1 1 d . . . . .
H10 H 0.657662 0.535732 0.516661 0.034 Uiso 1 1 calc R . . . .
C11 C 0.4860(7) 0.4439(5) 0.4861(4) 0.0430(16) Uani 1 1 d . . . . .
H11A H 0.418764 0.435393 0.543509 0.064 Uiso 1 1 calc GR . . . .
H11B H 0.538442 0.362009 0.485792 0.064 Uiso 1 1 calc GR . . . .
H11C H 0.430527 0.460331 0.438395 0.064 Uiso 1 1 calc GR . . . .
C12 C 0.4724(6) 0.8516(6) 0.2011(4) 0.0293(13) Uani 1 1 d . . . . .
H12A H 0.419430 0.934686 0.190921 0.035 Uiso 1 1 calc R . . . .
H12B H 0.494616 0.822318 0.144552 0.035 Uiso 1 1 calc R . . . .
C13 C 0.3782(6) 0.7488(5) 0.2705(3) 0.0270(13) Uani 1 1 d . . . . .
H13 H 0.428958 0.663263 0.277411 0.032 Uiso 1 1 calc R . . . .
C14 C 0.2326(6) 0.7296(7) 0.2480(4) 0.0465(17) Uani 1 1 d . . . . .
H14A H 0.177211 0.656430 0.292669 0.070 Uiso 1 1 calc GR . . . .
H14B H 0.247085 0.709129 0.189299 0.070 Uiso 1 1 calc GR . . . .
H14C H 0.178291 0.810628 0.247328 0.070 Uiso 1 1 calc GR . . . .
C15 C 0.4775(6) 1.1411(5) 0.3800(4) 0.0297(13) Uani 1 1 d . . . . .
H15A H 0.514435 1.172071 0.426830 0.036 Uiso 1 1 calc R . . . .
H15B H 0.446705 1.219201 0.339779 0.036 Uiso 1 1 calc R . . . .
C16 C 0.3479(6) 1.0479(5) 0.4222(4) 0.0287(13) Uani 1 1 d . . . . .
H16 H 0.304130 1.022419 0.375193 0.034 Uiso 1 1 calc R . . . .
C17 C 0.2343(7) 1.1071(6) 0.4823(4) 0.0437(16) Uani 1 1 d . . . . .
H17A H 0.154119 1.041850 0.511144 0.065 Uiso 1 1 calc GR . . . .
H17B H 0.196466 1.185131 0.447275 0.065 Uiso 1 1 calc GR . . . .
H17C H 0.278313 1.132795 0.527774 0.065 Uiso 1 1 calc GR . . . .
C18 C 0.7127(6) 0.8688(5) 0.5495(3) 0.0233(12) Uani 1 1 d . . . . .
H18A H 0.686808 0.773763 0.558923 0.028 Uiso 1 1 calc R . . . .
H18B H 0.622599 0.911821 0.571672 0.028 Uiso 1 1 calc R . . . .
C19 C 0.8212(6) 0.8807(5) 0.6077(4) 0.0261(13) Uani 1 1 d . . . . .
H19 H 0.912744 0.838565 0.584686 0.031 Uiso 1 1 calc R . . . .
C20 C 0.7626(7) 0.8053(6) 0.7024(4) 0.0367(14) Uani 1 1 d . . . . .
H20A H 0.830827 0.817623 0.739934 0.055 Uiso 1 1 calc GR . . . .
H20B H 0.751853 0.711129 0.703861 0.055 Uiso 1 1 calc GR . . . .
H20C H 0.667324 0.838372 0.724518 0.055 Uiso 1 1 calc GR . . . .
Co2 Co 0.16012(6) 0.20473(6) 0.82715(4) 0.02039(17) Uani 1 1 d . . . . .
O5 O 0.2198(4) 0.0936(3) 0.7212(2) 0.0252(8) Uani 1 1 d D . . . .
H5 H 0.309(3) 0.092(6) 0.698(4) 0.038 Uiso 1 1 d DR . . . .
O6 O 0.3663(4) 0.1105(4) 0.8539(2) 0.0335(10) Uani 1 1 d D . . . .
H6 H 0.432(5) 0.095(6) 0.811(3) 0.050 Uiso 1 1 d DR . . . .
O7 O 0.3328(4) 0.3417(3) 0.7384(2) 0.0258(8) Uani 1 1 d D . . . .
H7 H 0.401(5) 0.300(5) 0.714(4) 0.039 Uiso 1 1 d DR . . . .
O8 O -0.1168(4) 0.5192(4) 0.6060(3) 0.0316(9) Uani 1 1 d . . . . .
H8 H -0.038853 0.565759 0.590455 0.047 Uiso 1 1 calc GR . . . .
N5 N -0.0103(4) 0.0471(4) 0.8540(3) 0.0235(10) Uani 1 1 d . . . . .
N6 N 0.1335(5) 0.1144(4) 0.9808(3) 0.0262(10) Uani 1 1 d . . . . .
N7 N 0.1401(5) 0.3837(4) 0.8826(3) 0.0279(11) Uani 1 1 d . . . . .
N8 N -0.0152(4) 0.3167(4) 0.7588(3) 0.0240(10) Uani 1 1 d . . . . .
C21 C -0.0810(6) 0.0133(6) 0.9495(3) 0.0293(13) Uani 1 1 d . . . . .
H21A H -0.141113 -0.069595 0.962917 0.035 Uiso 1 1 calc R . . . .
H21B H -0.146396 0.084354 0.963161 0.035 Uiso 1 1 calc R . . . .
C22 C 0.0328(6) -0.0038(6) 1.0070(4) 0.0305(13) Uani 1 1 d . . . . .
H22A H -0.015982 -0.016494 1.070270 0.037 Uiso 1 1 calc R . . . .
H22B H 0.088797 -0.083224 1.000174 0.037 Uiso 1 1 calc R . . . .
C23 C 0.0724(6) 0.2190(6) 1.0235(4) 0.0331(14) Uani 1 1 d . . . . .
H23A H 0.081088 0.196613 1.086644 0.040 Uiso 1 1 calc R . . . .
H23B H -0.032649 0.225581 1.021497 0.040 Uiso 1 1 calc R . . . .
C24 C 0.1507(6) 0.3500(5) 0.9778(4) 0.0319(14) Uani 1 1 d . . . . .
H24A H 0.106439 0.419645 1.007052 0.038 Uiso 1 1 calc R . . . .
H24B H 0.254652 0.345375 0.982667 0.038 Uiso 1 1 calc R . . . .
C25 C -0.0030(6) 0.4401(6) 0.8734(4) 0.0372(15) Uani 1 1 d . . . . .
H25A H -0.005189 0.529840 0.884936 0.045 Uiso 1 1 calc R . . . .
H25B H -0.081201 0.384724 0.918082 0.045 Uiso 1 1 calc R . . . .
C26 C -0.0315(6) 0.4476(5) 0.7814(4) 0.0346(14) Uani 1 1 d . . . . .
H26A H -0.131665 0.477527 0.778805 0.042 Uiso 1 1 calc R . . . .
H26B H 0.038135 0.512870 0.737275 0.042 Uiso 1 1 calc R . . . .
C27 C -0.1514(6) 0.2345(6) 0.7985(4) 0.0310(14) Uani 1 1 d . . . . .
H27A H -0.226658 0.263632 0.762817 0.037 Uiso 1 1 calc R . . . .
H27B H -0.188890 0.245689 0.859528 0.037 Uiso 1 1 calc R . . . .
C28 C -0.1223(6) 0.0915(6) 0.8010(4) 0.0319(13) Uani 1 1 d . . . . .
H28A H -0.213642 0.037305 0.827575 0.038 Uiso 1 1 calc R . . . .
H28B H -0.088234 0.079806 0.739770 0.038 Uiso 1 1 calc R . . . .
C29 C 0.0619(6) -0.0700(5) 0.8277(4) 0.0276(13) Uani 1 1 d . . . . .
H29A H -0.013771 -0.138560 0.831948 0.033 Uiso 1 1 calc R . . . .
H29B H 0.125607 -0.107101 0.869656 0.033 Uiso 1 1 calc R . . . .
C30 C 0.1526(6) -0.0361(5) 0.7339(3) 0.0275(13) Uani 1 1 d . . . . .
H30 H 0.086355 -0.031993 0.690881 0.033 Uiso 1 1 calc R . . . .
C31 C 0.2646(7) -0.1369(6) 0.7193(4) 0.0406(15) Uani 1 1 d . . . . .
H31A H 0.328393 -0.106679 0.660699 0.061 Uiso 1 1 calc GR . . . .
H31B H 0.215527 -0.221181 0.722353 0.061 Uiso 1 1 calc GR . . . .
H31C H 0.323278 -0.148592 0.765382 0.061 Uiso 1 1 calc GR . . . .
C32 C 0.2773(6) 0.0742(6) 1.0048(3) 0.0296(13) Uani 1 1 d . . . . .
H32A H 0.260395 0.009766 1.062953 0.035 Uiso 1 1 calc R . . . .
H32B H 0.331210 0.152564 1.010219 0.035 Uiso 1 1 calc R . . . .
C33 C 0.3670(6) 0.0131(5) 0.9346(3) 0.0272(12) Uani 1 1 d . . . . .
H33 H 0.316369 -0.070291 0.932904 0.033 Uiso 1 1 calc R . . . .
C34 C 0.5181(6) -0.0150(6) 0.9485(4) 0.0389(15) Uani 1 1 d . . . . .
H34A H 0.574175 -0.044902 0.897517 0.058 Uiso 1 1 calc GR . . . .
H34B H 0.514308 -0.084188 1.002751 0.058 Uiso 1 1 calc GR . . . .
H34C H 0.565417 0.065452 0.954243 0.058 Uiso 1 1 calc GR . . . .
C35 C 0.2597(6) 0.4832(5) 0.8321(4) 0.0341(14) Uani 1 1 d . . . . .
H35A H 0.223098 0.546489 0.784960 0.041 Uiso 1 1 calc R . . . .
H35B H 0.288200 0.533286 0.872952 0.041 Uiso 1 1 calc R . . . .
C36 C 0.3905(6) 0.4190(5) 0.7910(4) 0.0302(13) Uani 1 1 d . . . . .
H36 H 0.430913 0.358600 0.838735 0.036 Uiso 1 1 calc R . . . .
C37 C 0.5074(7) 0.5172(6) 0.7348(4) 0.0479(17) Uani 1 1 d . . . . .
H37A H 0.589817 0.470325 0.708568 0.072 Uiso 1 1 calc GR . . . .
H37B H 0.540750 0.570179 0.771670 0.072 Uiso 1 1 calc GR . . . .
H37C H 0.468306 0.575194 0.687260 0.072 Uiso 1 1 calc GR . . . .
C38 C 0.0260(6) 0.3294(5) 0.6613(3) 0.0261(13) Uani 1 1 d . . . . .
H38A H 0.050695 0.240756 0.651036 0.031 Uiso 1 1 calc R . . . .
H38B H 0.116286 0.386198 0.638882 0.031 Uiso 1 1 calc R . . . .
C39 C -0.0847(6) 0.3850(5) 0.6043(4) 0.0277(13) Uani 1 1 d . . . . .
H39 H -0.177646 0.330437 0.628798 0.033 Uiso 1 1 calc R . . . .
C40 C -0.0296(7) 0.3705(6) 0.5102(4) 0.0403(16) Uani 1 1 d . . . . .
H40A H -0.099901 0.406955 0.473457 0.060 Uiso 1 1 calc GR . . . .
H40B H -0.018035 0.276802 0.510264 0.060 Uiso 1 1 calc GR . . . .
H40C H 0.064925 0.418456 0.485943 0.060 Uiso 1 1 calc GR . . . .
Cl1 Cl 0.18770(14) 0.68998(14) 0.54033(10) 0.0351(3) Uani 1 1 d . . . . .
Cl2 Cl 0.55466(14) 0.14849(14) 0.66428(10) 0.0343(3) Uani 1 1 d . . . . .
Cl5 Cl 0.5955(2) 0.32678(18) -0.00339(12) 0.0583(5) Uani 1 1 d . . . . .
Co3 Co 0.56695(14) 0.52416(11) 0.04118(7) 0.0327(5) Uani 0.792(4) 1 d . . P A 1
Cl3 Cl 0.3614(2) 0.6360(2) 0.01050(15) 0.0497(7) Uani 0.792(4) 1 d . . P A 1
Cl4 Cl 0.5462(4) 0.4680(2) 0.19299(15) 0.0475(7) Uani 0.792(4) 1 d . . P A 1
Cl6 Cl 0.7603(3) 0.6692(2) -0.02399(18) 0.0420(7) Uani 0.792(4) 1 d . . P A 1
Co4 Co 0.6489(6) 0.4692(4) 0.0693(3) 0.0396(18) Uani 0.208(4) 1 d . . P A 2
Cl7 Cl 0.6779(17) 0.6643(11) -0.0283(10) 0.081(4) Uani 0.208(4) 1 d . . P A 2
Cl8 Cl 0.4476(17) 0.4650(11) 0.1775(9) 0.085(4) Uani 0.208(4) 1 d . . P A 2
Cl9 Cl 0.8375(13) 0.4363(11) 0.1397(8) 0.061(3) Uani 0.208(4) 1 d . . P A 2
O9 O 1.0189(6) 0.6545(8) 0.0809(5) 0.096(2) Uani 1 1 d D . . . .
H9C H 1.101134 0.644469 0.096382 0.144 Uiso 1 1 d G . . . .
H9D H 1.032048 0.674479 0.024537 0.144 Uiso 1 1 d G . . . .
N9 N 1.1426(9) 0.1086(10) 0.2496(5) 0.096(3) Uani 1 1 d . . . . .
C41 C 1.1504(10) 0.2225(13) 0.2470(6) 0.090(4) Uani 1 1 d . . . . .
C42 C 1.1643(15) 0.3581(12) 0.2422(9) 0.143(5) Uani 1 1 d . . . . .
H42A H 1.235125 0.399789 0.188372 0.215 Uiso 1 1 calc GR . . . .
H42B H 1.198077 0.371616 0.294600 0.215 Uiso 1 1 calc GR . . . .
H42C H 1.069265 0.397912 0.240201 0.215 Uiso 1 1 calc GR . . . .
O10 O 0.8808(12) 0.4217(12) 0.1946(10) 0.110(6) Uani 0.690(18) 1 d . . P B 1
H10A H 0.789265 0.428776 0.198003 0.166 Uiso 0.690(18) 1 d G . P B 1
H10B H 0.926053 0.482523 0.152501 0.166 Uiso 0.690(18) 1 d DG . P B 1

loop_
_atom_site_aniso_label
_atom_site_aniso_U_11
_atom_site_aniso_U_22
_atom_site_aniso_U_33
_atom_site_aniso_U_23
_atom_site_aniso_U_13
_atom_site_aniso_U_12
Co1 0.0172(4) 0.0202(4) 0.0191(4) -0.0042(3) -0.0026(3) 0.0019(3)
O1 0.023(2) 0.022(2) 0.034(2) -0.0079(17) 0.0008(17) -0.0010(17)
O2 0.045(3) 0.041(2) 0.022(2) -0.0111(19) -0.0009(19) -0.009(2)
O3 0.024(2) 0.0197(19) 0.025(2) -0.0052(16) -0.0028(17) 0.0033(15)
O4 0.025(2) 0.025(2) 0.038(2) -0.0122(17) -0.0079(17) -0.0017(16)
N1 0.021(2) 0.028(3) 0.023(3) -0.005(2) -0.004(2) 0.0043(19)
N2 0.018(2) 0.028(3) 0.022(3) -0.003(2) -0.0043(19) 0.0017(19)
N3 0.031(3) 0.021(2) 0.024(3) -0.0020(19) -0.004(2) 0.000(2)
N4 0.025(2) 0.026(2) 0.021(2) -0.005(2) -0.004(2) -0.0023(19)
C1 0.020(3) 0.040(3) 0.026(3) -0.009(3) -0.001(2) 0.010(2)
C2 0.029(3) 0.035(3) 0.020(3) -0.011(3) -0.001(2) 0.007(3)
C3 0.030(3) 0.032(3) 0.020(3) 0.000(3) -0.002(3) -0.004(3)
C4 0.043(4) 0.025(3) 0.022(3) 0.000(2) -0.009(3) 0.001(3)
C5 0.038(4) 0.025(3) 0.031(3) 0.000(3) -0.006(3) -0.008(3)
C6 0.034(3) 0.027(3) 0.033(3) -0.006(3) -0.007(3) -0.011(3)
C7 0.017(3) 0.044(4) 0.025(4) -0.008(3) -0.003(3) -0.003(3)
C8 0.019(3) 0.045(4) 0.026(3) -0.007(3) -0.007(2) 0.010(3)
C9 0.037(3) 0.021(3) 0.030(3) -0.007(3) -0.009(3) 0.010(3)
C10 0.034(3) 0.019(3) 0.033(3) -0.008(2) -0.010(3) 0.009(2)
C11 0.061(4) 0.021(3) 0.045(4) -0.008(3) -0.006(3) -0.002(3)
C12 0.028(3) 0.037(3) 0.023(3) -0.005(3) -0.009(3) 0.004(3)
C13 0.025(3) 0.036(3) 0.025(3) -0.017(3) -0.006(2) 0.002(2)
C14 0.028(3) 0.067(5) 0.048(4) -0.021(3) -0.008(3) -0.005(3)
C15 0.036(3) 0.023(3) 0.029(3) -0.008(2) -0.003(3) 0.007(3)
C16 0.030(3) 0.030(3) 0.028(3) -0.009(3) -0.006(3) 0.011(3)
C17 0.048(4) 0.042(4) 0.038(4) -0.012(3) -0.001(3) 0.020(3)
C18 0.024(3) 0.024(3) 0.022(3) -0.006(2) -0.003(2) -0.003(2)
C19 0.024(3) 0.025(3) 0.032(3) -0.011(3) -0.007(3) 0.002(2)
C20 0.044(4) 0.034(3) 0.034(4) -0.005(3) -0.016(3) -0.008(3)
Co2 0.0187(4) 0.0215(4) 0.0200(4) -0.0058(3) -0.0004(3) -0.0013(3)
O5 0.022(2) 0.024(2) 0.028(2) -0.0062(17) -0.0017(17) 0.0002(17)
O6 0.034(2) 0.041(2) 0.021(2) -0.0004(19) -0.0028(18) 0.0102(19)
O7 0.024(2) 0.024(2) 0.029(2) -0.0095(17) -0.0004(17) -0.0005(16)
O8 0.0236(19) 0.027(2) 0.042(2) -0.0042(17) -0.0063(17) 0.0056(16)
N5 0.020(2) 0.028(2) 0.022(3) -0.003(2) -0.004(2) -0.0038(19)
N6 0.022(2) 0.032(3) 0.025(3) -0.007(2) -0.006(2) -0.002(2)
N7 0.026(3) 0.028(3) 0.030(3) -0.012(2) 0.000(2) 0.002(2)
N8 0.020(2) 0.026(2) 0.025(3) -0.006(2) -0.003(2) 0.0057(19)
C21 0.024(3) 0.039(3) 0.021(3) -0.004(3) 0.002(2) -0.011(3)
C22 0.027(3) 0.037(3) 0.021(3) -0.001(3) 0.004(2) -0.011(3)
C23 0.033(3) 0.043(4) 0.023(3) -0.015(3) 0.003(3) -0.003(3)
C24 0.036(3) 0.034(3) 0.029(3) -0.017(3) -0.003(3) -0.001(3)
C25 0.041(4) 0.030(3) 0.043(4) -0.018(3) -0.005(3) 0.012(3)
C26 0.033(3) 0.034(3) 0.040(4) -0.013(3) -0.009(3) 0.013(3)
C27 0.019(3) 0.043(4) 0.028(3) -0.005(3) -0.002(3) 0.006(3)
C28 0.018(3) 0.048(4) 0.028(3) -0.007(3) -0.002(2) -0.008(3)
C29 0.034(3) 0.022(3) 0.027(3) -0.005(2) -0.006(3) -0.008(2)
C30 0.037(3) 0.021(3) 0.027(3) -0.009(2) -0.008(3) -0.003(2)
C31 0.055(4) 0.025(3) 0.040(4) -0.012(3) -0.001(3) 0.004(3)
C32 0.027(3) 0.039(3) 0.022(3) -0.002(3) -0.009(2) -0.002(3)
C33 0.026(3) 0.031(3) 0.022(3) 0.002(2) -0.009(2) -0.001(2)
C34 0.030(3) 0.048(4) 0.034(4) 0.001(3) -0.007(3) 0.002(3)
C35 0.045(4) 0.025(3) 0.031(3) -0.008(3) -0.001(3) -0.005(3)
C36 0.035(3) 0.022(3) 0.036(3) -0.008(3) -0.012(3) -0.002(3)
C37 0.043(4) 0.044(4) 0.052(4) -0.014(3) 0.005(3) -0.019(3)
C38 0.022(3) 0.027(3) 0.027(3) -0.005(2) -0.002(2) 0.004(2)
C39 0.023(3) 0.022(3) 0.037(3) -0.003(2) -0.007(3) 0.007(2)
C40 0.049(4) 0.044(4) 0.032(4) -0.010(3) -0.017(3) 0.018(3)
Cl1 0.0239(7) 0.0370(8) 0.0388(9) -0.0054(7) 0.0034(6) -0.0047(6)
Cl2 0.0256(8) 0.0369(8) 0.0378(8) -0.0110(7) 0.0023(6) 0.0045(6)
Cl5 0.0661(12) 0.0565(11) 0.0552(11) -0.0345(9) 0.0068(9) -0.0189(9)
Co3 0.0339(8) 0.0280(7) 0.0362(7) -0.0153(5) 0.0024(6) -0.0054(6)
Cl3 0.0376(12) 0.0493(13) 0.0665(17) -0.0213(11) -0.0115(11) -0.0025(10)
Cl4 0.0730(19) 0.0302(11) 0.0373(13) -0.0130(9) -0.0002(13) -0.0046(13)
Cl6 0.0336(14) 0.0318(12) 0.0550(15) -0.0110(10) 0.0054(13) -0.0081(12)
Co4 0.046(3) 0.028(2) 0.043(3) -0.011(2) -0.001(2) 0.007(2)
Cl7 0.080(10) 0.031(5) 0.115(10) 0.016(5) -0.019(9) -0.007(7)
Cl8 0.092(10) 0.056(6) 0.099(10) -0.042(6) 0.031(8) -0.004(7)
Cl9 0.067(7) 0.070(7) 0.052(7) -0.017(5) -0.022(5) 0.004(5)
O9 0.066(4) 0.118(5) 0.120(6) -0.060(5) -0.019(4) 0.016(4)
N9 0.074(5) 0.132(8) 0.057(5) 0.027(6) -0.014(4) 0.005(6)
C41 0.071(6) 0.117(9) 0.065(6) 0.036(7) -0.041(5) -0.021(7)
C42 0.173(14) 0.110(10) 0.154(12) 0.008(9) -0.092(11) -0.027(9)
O10 0.080(8) 0.090(8) 0.125(11) 0.031(7) -0.001(7) 0.013(6)

loop_
_atom_type_symbol
_atom_type_description
_atom_type_scat_dispersion_real
_atom_type_scat_dispersion_imag
_atom_type_scat_source
C C 0.0033 0.0016 'International Tables Vol C Tables 4.2.6.8 and 6.1.1.4'
H H 0.0000 0.0000 'International Tables Vol C Tables 4.2.6.8 and 6.1.1.4'
N N 0.0061 0.0033 'International Tables Vol C Tables 4.2.6.8 and 6.1.1.4'
O O 0.0106 0.0060 'International Tables Vol C Tables 4.2.6.8 and 6.1.1.4'
Cl Cl 0.1484 0.1585 'International Tables Vol C Tables 4.2.6.8 and 6.1.1.4'
Co Co 0.3494 0.9721 'International Tables Vol C Tables 4.2.6.8 and 6.1.1.4'

loop_
_geom_angle_atom_site_label_1
_geom_angle_atom_site_label_2
_geom_angle_atom_site_label_3
_geom_angle
_geom_angle_site_symmetry_1
_geom_angle_site_symmetry_3
_geom_angle_publ_flag
O1 Co1 O2 77.45(14) . . ?
O1 Co1 O3 80.92(13) . . ?
O1 Co1 N1 73.98(14) . . ?
O1 Co1 N2 123.67(14) . . ?
O1 Co1 N3 155.91(14) . . ?
O1 Co1 N4 93.94(14) . . ?
O2 Co1 N2 70.31(14) . . ?
O2 Co1 N4 163.48(14) . . ?
O3 Co1 O2 74.88(14) . . ?
O3 Co1 N1 151.38(14) . . ?
O3 Co1 N2 129.72(14) . . ?
O3 Co1 N3 76.37(14) . . ?
O3 Co1 N4 89.96(14) . . ?
N1 Co1 O2 111.89(15) . . ?
N1 Co1 N2 76.94(15) . . ?
N1 Co1 N4 78.45(15) . . ?
N3 Co1 O2 103.88(16) . . ?
N3 Co1 N1 125.40(16) . . ?
N3 Co1 N2 78.06(15) . . ?
N3 Co1 N4 78.25(15) . . ?
N4 Co1 N2 125.73(15) . . ?
Co1 O1 H1 125(4) . . ?
C10 O1 Co1 120.3(3) . . ?
C10 O1 H1 108(4) . . ?
Co1 O2 H2 114(5) . . ?
C13 O2 Co1 117.1(3) . . ?
C13 O2 H2 116(5) . . ?
Co1 O3 H3 115(4) . . ?
C16 O3 Co1 108.6(3) . . ?
C16 O3 H3 106(4) . . ?
C19 O4 H4 109.5 . . ?
C1 N1 Co1 110.2(3) . . ?
C8 N1 Co1 109.7(3) . . ?
C8 N1 C1 109.4(4) . . ?
C8 N1 C9 110.4(4) . . ?
C9 N1 Co1 106.9(3) . . ?
C9 N1 C1 110.3(4) . . ?
C2 N2 Co1 109.5(3) . . ?
C3 N2 Co1 105.4(3) . . ?
C3 N2 C2 110.6(4) . . ?
C3 N2 C12 110.1(4) . . ?
C12 N2 Co1 113.0(3) . . ?
C12 N2 C2 108.3(4) . . ?
C4 N3 Co1 109.7(3) . . ?
C4 N3 C5 111.2(4) . . ?
C4 N3 C15 109.1(4) . . ?
C5 N3 Co1 108.0(3) . . ?
C5 N3 C15 108.9(4) . . ?
C15 N3 Co1 109.8(3) . . ?
C6 N4 Co1 108.2(3) . . ?
C6 N4 C18 111.9(4) . . ?
C7 N4 Co1 105.1(3) . . ?
C7 N4 C6 109.5(4) . . ?
C7 N4 C18 111.8(4) . . ?
C18 N4 Co1 110.0(3) . . ?
N1 C1 H1A 109.4 . . ?
N1 C1 H1B 109.4 . . ?
N1 C1 C2 111.3(4) . . ?
H1A C1 H1B 108.0 . . ?
C2 C1 H1A 109.4 . . ?
C2 C1 H1B 109.4 . . ?
N2 C2 C1 110.9(4) . . ?
N2 C2 H2A 109.5 . . ?
N2 C2 H2B 109.5 . . ?
C1 C2 H2A 109.5 . . ?
C1 C2 H2B 109.5 . . ?
H2A C2 H2B 108.0 . . ?
N2 C3 H3A 109.7 . . ?
N2 C3 H3B 109.7 . . ?
N2 C3 C4 110.0(4) . . ?
H3A C3 H3B 108.2 . . ?
C4 C3 H3A 109.7 . . ?
C4 C3 H3B 109.7 . . ?
N3 C4 C3 110.9(4) . . ?
N3 C4 H4A 109.5 . . ?
N3 C4 H4B 109.5 . . ?
C3 C4 H4A 109.5 . . ?
C3 C4 H4B 109.5 . . ?
H4A C4 H4B 108.0 . . ?
N3 C5 H5A 109.4 . . ?
N3 C5 H5B 109.4 . . ?
N3 C5 C6 111.2(4) . . ?
H5A C5 H5B 108.0 . . ?
C6 C5 H5A 109.4 . . ?
C6 C5 H5B 109.4 . . ?
N4 C6 C5 111.5(4) . . ?
N4 C6 H6A 109.3 . . ?
N4 C6 H6B 109.3 . . ?
C5 C6 H6A 109.3 . . ?
C5 C6 H6B 109.3 . . ?
H6A C6 H6B 108.0 . . ?
N4 C7 H7A 109.7 . . ?
N4 C7 H7B 109.7 . . ?
N4 C7 C8 110.1(4) . . ?
H7A C7 H7B 108.2 . . ?
C8 C7 H7A 109.7 . . ?
C8 C7 H7B 109.7 . . ?
N1 C8 C7 110.3(4) . . ?
N1 C8 H8A 109.6 . . ?
N1 C8 H8B 109.6 . . ?
C7 C8 H8A 109.6 . . ?
C7 C8 H8B 109.6 . . ?
H8A C8 H8B 108.1 . . ?
N1 C9 H9A 109.2 . . ?
N1 C9 H9B 109.2 . . ?
N1 C9 C10 111.9(4) . . ?
H9A C9 H9B 107.9 . . ?
C10 C9 H9A 109.2 . . ?
C10 C9 H9B 109.2 . . ?
O1 C10 C9 106.3(4) . . ?
O1 C10 H10 109.1 . . ?
O1 C10 C11 110.9(4) . . ?
C9 C10 H10 109.1 . . ?
C11 C10 C9 112.1(5) . . ?
C11 C10 H10 109.1 . . ?
C10 C11 H11A 109.5 . . ?
C10 C11 H11B 109.5 . . ?
C10 C11 H11C 109.5 . . ?
H11A C11 H11B 109.5 . . ?
H11A C11 H11C 109.5 . . ?
H11B C11 H11C 109.5 . . ?
N2 C12 H12A 109.4 . . ?
N2 C12 H12B 109.4 . . ?
H12A C12 H12B 108.0 . . ?
C13 C12 N2 111.0(4) . . ?
C13 C12 H12A 109.4 . . ?
C13 C12 H12B 109.4 . . ?
O2 C13 C12 103.6(4) . . ?
O2 C13 H13 109.3 . . ?
O2 C13 C14 113.2(4) . . ?
C12 C13 H13 109.3 . . ?
C12 C13 C14 112.0(5) . . ?
C14 C13 H13 109.3 . . ?
C13 C14 H14A 109.5 . . ?
C13 C14 H14B 109.5 . . ?
C13 C14 H14C 109.5 . . ?
H14A C14 H14B 109.5 . . ?
H14A C14 H14C 109.5 . . ?
H14B C14 H14C 109.5 . . ?
N3 C15 H15A 109.2 . . ?
N3 C15 H15B 109.2 . . ?
H15A C15 H15B 107.9 . . ?
C16 C15 N3 112.0(4) . . ?
C16 C15 H15A 109.2 . . ?
C16 C15 H15B 109.2 . . ?
O3 C16 C15 104.2(4) . . ?
O3 C16 H16 109.9 . . ?
O3 C16 C17 111.0(4) . . ?
C15 C16 H16 109.9 . . ?
C15 C16 C17 111.8(5) . . ?
C17 C16 H16 109.9 . . ?
C16 C17 H17A 109.5 . . ?
C16 C17 H17B 109.5 . . ?
C16 C17 H17C 109.5 . . ?
H17A C17 H17B 109.5 . . ?
H17A C17 H17C 109.5 . . ?
H17B C17 H17C 109.5 . . ?
N4 C18 H18A 107.6 . . ?
N4 C18 H18B 107.6 . . ?
N4 C18 C19 119.0(4) . . ?
H18A C18 H18B 107.0 . . ?
C19 C18 H18A 107.6 . . ?
C19 C18 H18B 107.6 . . ?
O4 C19 C18 112.3(4) . . ?
O4 C19 H19 107.6 . . ?
O4 C19 C20 111.4(4) . . ?
C18 C19 H19 107.6 . . ?
C20 C19 C18 110.1(5) . . ?
C20 C19 H19 107.6 . . ?
C19 C20 H20A 109.5 . . ?
C19 C20 H20B 109.5 . . ?
C19 C20 H20C 109.5 . . ?
H20A C20 H20B 109.5 . . ?
H20A C20 H20C 109.5 . . ?
H20B C20 H20C 109.5 . . ?
O5 Co2 O6 76.59(14) . . ?
O5 Co2 N6 125.39(14) . . ?
O5 Co2 N8 91.92(14) . . ?
O6 Co2 N6 70.69(14) . . ?
O6 Co2 N8 163.71(14) . . ?
O7 Co2 O5 81.52(13) . . ?
O7 Co2 O6 76.06(14) . . ?
O7 Co2 N5 152.59(15) . . ?
O7 Co2 N6 128.45(14) . . ?
O7 Co2 N7 76.14(15) . . ?
O7 Co2 N8 91.00(14) . . ?
N5 Co2 O5 73.47(14) . . ?
N5 Co2 O6 108.00(15) . . ?
N5 Co2 N6 76.67(15) . . ?
N5 Co2 N7 125.48(16) . . ?
N5 Co2 N8 79.03(15) . . ?
N7 Co2 O5 155.34(15) . . ?
N7 Co2 O6 107.46(16) . . ?
N7 Co2 N6 77.66(16) . . ?
N7 Co2 N8 78.30(16) . . ?
N8 Co2 N6 125.59(15) . . ?
Co2 O5 H5 118(4) . . ?
C30 O5 Co2 119.1(3) . . ?
C30 O5 H5 109(4) . . ?
Co2 O6 H6 121(4) . . ?
C33 O6 Co2 120.8(3) . . ?
C33 O6 H6 111(4) . . ?
Co2 O7 H7 111(4) . . ?
C36 O7 Co2 108.2(3) . . ?
C36 O7 H7 110(4) . . ?
C39 O8 H8 109.5 . . ?
C21 N5 Co2 110.7(3) . . ?
C21 N5 C29 110.3(4) . . ?
C28 N5 Co2 109.7(3) . . ?
C28 N5 C21 108.9(4) . . ?
C28 N5 C29 109.9(4) . . ?
C29 N5 Co2 107.4(3) . . ?
C22 N6 Co2 109.5(3) . . ?
C22 N6 C32 108.6(4) . . ?
C23 N6 Co2 105.2(3) . . ?
C23 N6 C22 111.1(4) . . ?
C23 N6 C32 111.1(4) . . ?
C32 N6 Co2 111.4(3) . . ?
C24 N7 Co2 110.8(3) . . ?
C24 N7 C35 108.7(4) . . ?
C25 N7 Co2 108.2(3) . . ?
C25 N7 C24 109.8(4) . . ?
C25 N7 C35 109.5(4) . . ?
C35 N7 Co2 109.8(3) . . ?
C26 N8 Co2 109.0(3) . . ?
C26 N8 C38 111.7(4) . . ?
C27 N8 Co2 104.6(3) . . ?
C27 N8 C26 109.7(4) . . ?
C27 N8 C38 111.7(4) . . ?
C38 N8 Co2 109.9(3) . . ?
N5 C21 H21A 109.5 . . ?
N5 C21 H21B 109.5 . . ?
N5 C21 C22 110.6(4) . . ?
H21A C21 H21B 108.1 . . ?
C22 C21 H21A 109.5 . . ?
C22 C21 H21B 109.5 . . ?
N6 C22 C21 110.0(4) . . ?
N6 C22 H22A 109.7 . . ?
N6 C22 H22B 109.7 . . ?
C21 C22 H22A 109.7 . . ?
C21 C22 H22B 109.7 . . ?
H22A C22 H22B 108.2 . . ?
N6 C23 H23A 109.4 . . ?
N6 C23 H23B 109.4 . . ?
N6 C23 C24 111.0(4) . . ?
H23A C23 H23B 108.0 . . ?
C24 C23 H23A 109.4 . . ?
C24 C23 H23B 109.4 . . ?
N7 C24 C23 109.9(4) . . ?
N7 C24 H24A 109.7 . . ?
N7 C24 H24B 109.7 . . ?
C23 C24 H24A 109.7 . . ?
C23 C24 H24B 109.7 . . ?
H24A C24 H24B 108.2 . . ?
N7 C25 H25A 109.4 . . ?
N7 C25 H25B 109.4 . . ?
N7 C25 C26 111.3(4) . . ?
H25A C25 H25B 108.0 . . ?
C26 C25 H25A 109.4 . . ?
C26 C25 H25B 109.4 . . ?
N8 C26 C25 110.6(4) . . ?
N8 C26 H26A 109.5 . . ?
N8 C26 H26B 109.5 . . ?
C25 C26 H26A 109.5 . . ?
C25 C26 H26B 109.5 . . ?
H26A C26 H26B 108.1 . . ?
N8 C27 H27A 109.6 . . ?
N8 C27 H27B 109.6 . . ?
N8 C27 C28 110.1(4) . . ?
H27A C27 H27B 108.2 . . ?
C28 C27 H27A 109.6 . . ?
C28 C27 H27B 109.6 . . ?
N5 C28 C27 110.1(5) . . ?
N5 C28 H28A 109.6 . . ?
N5 C28 H28B 109.6 . . ?
C27 C28 H28A 109.6 . . ?
C27 C28 H28B 109.6 . . ?
H28A C28 H28B 108.2 . . ?
N5 C29 H29A 109.1 . . ?
N5 C29 H29B 109.1 . . ?
N5 C29 C30 112.4(4) . . ?
H29A C29 H29B 107.9 . . ?
C30 C29 H29A 109.1 . . ?
C30 C29 H29B 109.1 . . ?
O5 C30 C29 106.6(4) . . ?
O5 C30 H30 108.9 . . ?
O5 C30 C31 111.6(4) . . ?
C29 C30 H30 108.9 . . ?
C31 C30 C29 111.8(5) . . ?
C31 C30 H30 108.9 . . ?
C30 C31 H31A 109.5 . . ?
C30 C31 H31B 109.5 . . ?
C30 C31 H31C 109.5 . . ?
H31A C31 H31B 109.5 . . ?
H31A C31 H31C 109.5 . . ?
H31B C31 H31C 109.5 . . ?
N6 C32 H32A 109.6 . . ?
N6 C32 H32B 109.6 . . ?
N6 C32 C33 110.2(4) . . ?
H32A C32 H32B 108.1 . . ?
C33 C32 H32A 109.6 . . ?
C33 C32 H32B 109.6 . . ?
O6 C33 C32 102.9(4) . . ?
O6 C33 H33 109.5 . . ?
O6 C33 C34 111.9(4) . . ?
C32 C33 H33 109.5 . . ?
C34 C33 C32 113.3(5) . . ?
C34 C33 H33 109.5 . . ?
C33 C34 H34A 109.5 . . ?
C33 C34 H34B 109.5 . . ?
C33 C34 H34C 109.5 . . ?
H34A C34 H34B 109.5 . . ?
H34A C34 H34C 109.5 . . ?
H34B C34 H34C 109.5 . . ?
N7 C35 H35A 109.3 . . ?
N7 C35 H35B 109.3 . . ?
H35A C35 H35B 107.9 . . ?
C36 C35 N7 111.7(4) . . ?
C36 C35 H35A 109.3 . . ?
C36 C35 H35B 109.3 . . ?
O7 C36 C35 104.0(4) . . ?
O7 C36 H36 109.5 . . ?
O7 C36 C37 111.6(5) . . ?
C35 C36 H36 109.5 . . ?
C35 C36 C37 112.7(5) . . ?
C37 C36 H36 109.5 . . ?
C36 C37 H37A 109.5 . . ?
C36 C37 H37B 109.5 . . ?
C36 C37 H37C 109.5 . . ?
H37A C37 H37B 109.5 . . ?
H37A C37 H37C 109.5 . . ?
H37B C37 H37C 109.5 . . ?
N8 C38 H38A 107.7 . . ?
N8 C38 H38B 107.7 . . ?
N8 C38 C39 118.4(4) . . ?
H38A C38 H38B 107.1 . . ?
C39 C38 H38A 107.7 . . ?
C39 C38 H38B 107.7 . . ?
O8 C39 C38 112.8(4) . . ?
O8 C39 H39 107.8 . . ?
O8 C39 C40 111.1(5) . . ?
C38 C39 H39 107.8 . . ?
C40 C39 C38 109.4(4) . . ?
C40 C39 H39 107.8 . . ?
C39 C40 H40A 109.5 . . ?
C39 C40 H40B 109.5 . . ?
C39 C40 H40C 109.5 . . ?
H40A C40 H40B 109.5 . . ?
H40A C40 H40C 109.5 . . ?
H40B C40 H40C 109.5 . . ?
Cl5 Co3 Cl3 114.80(9) . . ?
Cl4 Co3 Cl5 105.27(9) . . ?
Cl4 Co3 Cl3 108.15(11) . . ?
Cl6 Co3 Cl5 112.13(9) . . ?
Cl6 Co3 Cl3 105.86(11) . . ?
Cl6 Co3 Cl4 110.61(13) . . ?
Cl5 Co4 Cl7 105.6(5) . . ?
Cl5 Co4 Cl8 104.4(4) . . ?
Cl5 Co4 Cl9 120.1(4) . . ?
Cl7 Co4 Cl8 110.6(6) . . ?
Cl7 Co4 Cl9 110.4(5) . . ?
Cl9 Co4 Cl8 105.5(6) . . ?
H9C O9 H9D 109.5 . . ?
N9 C41 C42 178.1(13) . . ?
C41 C42 H42A 109.5 . . ?
C41 C42 H42B 109.5 . . ?
C41 C42 H42C 109.5 . . ?
H42A C42 H42B 109.5 . . ?
H42A C42 H42C 109.5 . . ?
H42B C42 H42C 109.5 . . ?
H10A O10 H10B 109.4 . . ?

loop_
_geom_bond_atom_site_label_1
_geom_bond_atom_site_label_2
_geom_bond_distance
_geom_bond_site_symmetry_2
_geom_bond_publ_flag
Co1 O1 2.171(4) . ?
Co1 O2 2.292(4) . ?
Co1 O3 2.196(4) . ?
Co1 N1 2.225(4) . ?
Co1 N2 2.340(4) . ?
Co1 N3 2.223(4) . ?
Co1 N4 2.318(4) . ?
O1 H1 0.83(3) . ?
O1 C10 1.444(6) . ?
O2 H2 0.84(3) . ?
O2 C13 1.433(6) . ?
O3 H3 0.84(3) . ?
O3 C16 1.456(6) . ?
O4 H4 0.8400 . ?
O4 C19 1.430(6) . ?
N1 C1 1.480(7) . ?
N1 C8 1.477(7) . ?
N1 C9 1.480(7) . ?
N2 C2 1.495(6) . ?
N2 C3 1.483(7) . ?
N2 C12 1.490(6) . ?
N3 C4 1.477(7) . ?
N3 C5 1.482(7) . ?
N3 C15 1.502(7) . ?
N4 C6 1.483(6) . ?
N4 C7 1.480(7) . ?
N4 C18 1.484(6) . ?
C1 H1A 0.9900 . ?
C1 H1B 0.9900 . ?
C1 C2 1.502(7) . ?
C2 H2A 0.9900 . ?
C2 H2B 0.9900 . ?
C3 H3A 0.9900 . ?
C3 H3B 0.9900 . ?
C3 C4 1.494(7) . ?
C4 H4A 0.9900 . ?
C4 H4B 0.9900 . ?
C5 H5A 0.9900 . ?
C5 H5B 0.9900 . ?
C5 C6 1.494(7) . ?
C6 H6A 0.9900 . ?
C6 H6B 0.9900 . ?
C7 H7A 0.9900 . ?
C7 H7B 0.9900 . ?
C7 C8 1.505(8) . ?
C8 H8A 0.9900 . ?
C8 H8B 0.9900 . ?
C9 H9A 0.9900 . ?
C9 H9B 0.9900 . ?
C9 C10 1.515(7) . ?
C10 H10 1.0000 . ?
C10 C11 1.507(8) . ?
C11 H11A 0.9800 . ?
C11 H11B 0.9800 . ?
C11 H11C 0.9800 . ?
C12 H12A 0.9900 . ?
C12 H12B 0.9900 . ?
C12 C13 1.489(7) . ?
C13 H13 1.0000 . ?
C13 C14 1.499(7) . ?
C14 H14A 0.9800 . ?
C14 H14B 0.9800 . ?
C14 H14C 0.9800 . ?
C15 H15A 0.9900 . ?
C15 H15B 0.9900 . ?
C15 C16 1.501(8) . ?
C16 H16 1.0000 . ?
C16 C17 1.504(7) . ?
C17 H17A 0.9800 . ?
C17 H17B 0.9800 . ?
C17 H17C 0.9800 . ?
C18 H18A 0.9900 . ?
C18 H18B 0.9900 . ?
C18 C19 1.520(7) . ?
C19 H19 1.0000 . ?
C19 C20 1.515(8) . ?
C20 H20A 0.9800 . ?
C20 H20B 0.9800 . ?
C20 H20C 0.9800 . ?
Co2 O5 2.223(4) . ?
Co2 O6 2.228(4) . ?
Co2 O7 2.196(4) . ?
Co2 N5 2.204(4) . ?
Co2 N6 2.355(4) . ?
Co2 N7 2.221(4) . ?
Co2 N8 2.305(4) . ?
O5 H5 0.85(3) . ?
O5 C30 1.447(6) . ?
O6 H6 0.86(3) . ?
O6 C33 1.437(6) . ?
O7 H7 0.85(3) . ?
O7 C36 1.454(6) . ?
O8 H8 0.8400 . ?
O8 C39 1.431(6) . ?
N5 C21 1.482(6) . ?
N5 C28 1.475(7) . ?
N5 C29 1.489(7) . ?
N6 C22 1.483(7) . ?
N6 C23 1.462(7) . ?
N6 C32 1.499(7) . ?
N7 C24 1.486(7) . ?
N7 C25 1.477(7) . ?
N7 C35 1.497(7) . ?
N8 C26 1.484(7) . ?
N8 C27 1.482(7) . ?
N8 C38 1.484(6) . ?
C21 H21A 0.9900 . ?
C21 H21B 0.9900 . ?
C21 C22 1.515(7) . ?
C22 H22A 0.9900 . ?
C22 H22B 0.9900 . ?
C23 H23A 0.9900 . ?
C23 H23B 0.9900 . ?
C23 C24 1.507(8) . ?
C24 H24A 0.9900 . ?
C24 H24B 0.9900 . ?
C25 H25A 0.9900 . ?
C25 H25B 0.9900 . ?
C25 C26 1.512(8) . ?
C26 H26A 0.9900 . ?
C26 H26B 0.9900 . ?
C27 H27A 0.9900 . ?
C27 H27B 0.9900 . ?
C27 C28 1.504(8) . ?
C28 H28A 0.9900 . ?
C28 H28B 0.9900 . ?
C29 H29A 0.9900 . ?
C29 H29B 0.9900 . ?
C29 C30 1.516(7) . ?
C30 H30 1.0000 . ?
C30 C31 1.499(8) . ?
C31 H31A 0.9800 . ?
C31 H31B 0.9800 . ?
C31 H31C 0.9800 . ?
C32 H32A 0.9900 . ?
C32 H32B 0.9900 . ?
C32 C33 1.508(7) . ?
C33 H33 1.0000 . ?
C33 C34 1.489(7) . ?
C34 H34A 0.9800 . ?
C34 H34B 0.9800 . ?
C34 H34C 0.9800 . ?
C35 H35A 0.9900 . ?
C35 H35B 0.9900 . ?
C35 C36 1.494(8) . ?
C36 H36 1.0000 . ?
C36 C37 1.498(8) . ?
C37 H37A 0.9800 . ?
C37 H37B 0.9800 . ?
C37 H37C 0.9800 . ?
C38 H38A 0.9900 . ?
C38 H38B 0.9900 . ?
C38 C39 1.529(7) . ?
C39 H39 1.0000 . ?
C39 C40 1.513(8) . ?
C40 H40A 0.9800 . ?
C40 H40B 0.9800 . ?
C40 H40C 0.9800 . ?
Cl5 Co3 2.314(2) . ?
Cl5 Co4 2.183(4) . ?
Co3 Cl3 2.316(3) . ?
Co3 Cl4 2.301(3) . ?
Co3 Cl6 2.279(3) . ?
Co4 Cl7 2.232(12) . ?
Co4 Cl8 2.268(12) . ?
Co4 Cl9 2.248(15) . ?
O9 H9C 0.8501 . ?
O9 H9D 0.8499 . ?
N9 C41 1.178(14) . ?
C41 C42 1.401(14) . ?
C42 H42A 0.9800 . ?
C42 H42B 0.9800 . ?
C42 H42C 0.9800 . ?
O10 H10A 0.8500 . ?
O10 H10B 0.8498 . ?

loop_
_geom_hbond_atom_site_label_D
_geom_hbond_atom_site_label_H
_geom_hbond_atom_site_label_A
_geom_hbond_distance_DH
_geom_hbond_distance_HA
_geom_hbond_distance_DA
_geom_hbond_angle_DHA
_geom_hbond_site_symmetry_A
_geom_hbond_publ_flag
O1 H1 Cl1 0.83(3) 2.32(4) 3.070(4) 151(6) . yes
O2 H2 Cl1 0.84(3) 2.30(4) 3.097(4) 159(6) . yes
O3 H3 Cl1 0.84(3) 2.31(3) 3.126(4) 162(5) . yes
O4 H4 Cl2 0.84 2.38 3.217(4) 171.1 1_565 yes
C2 H2B Cl4 0.99 2.68 3.665(6) 171.8 . yes
C8 H8B O8 0.99 2.50 3.398(7) 150.9 1_655 yes
C13 H13 Cl4 1.00 2.78 3.646(6) 145.4 . yes
C16 H16 O2 1.00 2.52 3.073(7) 114.5 . yes
C18 H18A O1 0.99 2.51 3.194(6) 125.8 . yes
O5 H5 Cl2 0.85(3) 2.30(3) 3.099(4) 158(5) . yes
O6 H6 Cl2 0.86(3) 2.32(4) 3.096(4) 151(6) . yes
O7 H7 Cl2 0.85(3) 2.29(3) 3.122(4) 168(5) . yes
O8 H8 Cl1 0.84 2.38 3.224(4) 176.6 . yes
C21 H21A Cl6 0.99 2.82 3.786(6) 163.9 1_446 yes
C28 H28B O4 0.99 2.53 3.417(7) 149.7 1_445 yes
C35 H35B Cl3 0.99 2.82 3.803(6) 170.5 1_556 yes
C36 H36 O6 1.00 2.60 3.132(6) 113.1 . yes
C38 H38A O5 0.99 2.44 3.124(6) 125.7 . yes
C42 H42A Cl8 0.98 2.07 2.782(19) 128.5 1_655 yes
C42 H42C O10 0.98 2.03 2.926(17) 151.9 . yes

loop_
_geom_torsion_atom_site_label_1
_geom_torsion_atom_site_label_2
_geom_torsion_atom_site_label_3
_geom_torsion_atom_site_label_4
_geom_torsion
_geom_torsion_site_symmetry_1
_geom_torsion_site_symmetry_2
_geom_torsion_site_symmetry_3
_geom_torsion_site_symmetry_4
_geom_torsion_publ_flag
Co1 O1 C10 C9 -9.6(5) . . . . ?
Co1 O1 C10 C11 -131.8(4) . . . . ?
Co1 O2 C13 C12 -49.5(5) . . . . ?
Co1 O2 C13 C14 -171.1(4) . . . . ?
Co1 O3 C16 C15 -56.3(4) . . . . ?
Co1 O3 C16 C17 -176.7(4) . . . . ?
Co1 N1 C1 C2 -45.9(5) . . . . ?
Co1 N1 C8 C7 -39.0(5) . . . . ?
Co1 N1 C9 C10 -50.7(5) . . . . ?
Co1 N2 C2 C1 -30.4(5) . . . . ?
Co1 N2 C3 C4 -44.0(5) . . . . ?
Co1 N2 C12 C13 -35.1(5) . . . . ?
Co1 N3 C4 C3 -40.5(5) . . . . ?
Co1 N3 C5 C6 -46.7(5) . . . . ?
Co1 N3 C15 C16 -25.1(5) . . . . ?
Co1 N4 C6 C5 -32.0(5) . . . . ?
Co1 N4 C7 C8 -45.8(5) . . . . ?
Co1 N4 C18 C19 170.9(4) . . . . ?
N1 C1 C2 N2 51.5(6) . . . . ?
N1 C9 C10 O1 39.7(6) . . . . ?
N1 C9 C10 C11 161.1(5) . . . . ?
N2 C3 C4 N3 58.9(6) . . . . ?
N2 C12 C13 O2 53.1(5) . . . . ?
N2 C12 C13 C14 175.5(4) . . . . ?
N3 C5 C6 N4 54.2(6) . . . . ?
N3 C15 C16 O3 53.7(5) . . . . ?
N3 C15 C16 C17 173.6(5) . . . . ?
N4 C7 C8 N1 59.2(6) . . . . ?
N4 C18 C19 O4 61.6(6) . . . . ?
N4 C18 C19 C20 -173.7(4) . . . . ?
C1 N1 C8 C7 82.0(5) . . . . ?
C1 N1 C9 C10 -170.5(4) . . . . ?
C2 N2 C3 C4 -162.3(4) . . . . ?
C2 N2 C12 C13 86.3(5) . . . . ?
C3 N2 C2 C1 85.3(5) . . . . ?
C3 N2 C12 C13 -152.6(4) . . . . ?
C4 N3 C5 C6 -167.2(4) . . . . ?
C4 N3 C15 C16 95.2(5) . . . . ?
C5 N3 C4 C3 78.9(5) . . . . ?
C5 N3 C15 C16 -143.2(5) . . . . ?
C6 N4 C7 C8 -161.8(4) . . . . ?
C6 N4 C18 C19 -68.8(6) . . . . ?
C7 N4 C6 C5 82.0(5) . . . . ?
C7 N4 C18 C19 54.5(6) . . . . ?
C8 N1 C1 C2 -166.6(4) . . . . ?
C8 N1 C9 C10 68.6(5) . . . . ?
C9 N1 C1 C2 71.9(5) . . . . ?
C9 N1 C8 C7 -156.6(4) . . . . ?
C12 N2 C2 C1 -154.0(4) . . . . ?
C12 N2 C3 C4 78.1(5) . . . . ?
C15 N3 C4 C3 -160.9(4) . . . . ?
C15 N3 C5 C6 72.6(5) . . . . ?
C18 N4 C6 C5 -153.4(4) . . . . ?
C18 N4 C7 C8 73.5(5) . . . . ?
Co2 O5 C30 C29 -5.4(5) . . . . ?
Co2 O5 C30 C31 -127.7(4) . . . . ?
Co2 O6 C33 C32 -45.5(5) . . . . ?
Co2 O6 C33 C34 -167.5(4) . . . . ?
Co2 O7 C36 C35 -57.2(4) . . . . ?
Co2 O7 C36 C37 -178.9(4) . . . . ?
Co2 N5 C21 C22 -47.0(5) . . . . ?
Co2 N5 C28 C27 -39.2(5) . . . . ?
Co2 N5 C29 C30 -51.8(5) . . . . ?
Co2 N6 C22 C21 -32.1(5) . . . . ?
Co2 N6 C23 C24 -45.1(5) . . . . ?
Co2 N6 C32 C33 -39.3(5) . . . . ?
Co2 N7 C24 C23 -38.5(5) . . . . ?
Co2 N7 C25 C26 -46.4(5) . . . . ?
Co2 N7 C35 C36 -26.0(5) . . . . ?
Co2 N8 C26 C25 -31.9(5) . . . . ?
Co2 N8 C27 C28 -45.7(5) . . . . ?
Co2 N8 C38 C39 172.3(4) . . . . ?
N5 C21 C22 N6 53.1(6) . . . . ?
N5 C29 C30 O5 37.2(6) . . . . ?
N5 C29 C30 C31 159.4(5) . . . . ?
N6 C23 C24 N7 58.3(6) . . . . ?
N6 C32 C33 O6 52.3(5) . . . . ?
N6 C32 C33 C34 173.3(4) . . . . ?
N7 C25 C26 N8 53.7(6) . . . . ?
N7 C35 C36 O7 55.0(6) . . . . ?
N7 C35 C36 C37 175.9(5) . . . . ?
N8 C27 C28 N5 59.3(6) . . . . ?
N8 C38 C39 O8 64.1(6) . . . . ?
N8 C38 C39 C40 -171.7(5) . . . . ?
C21 N5 C28 C27 82.1(5) . . . . ?
C21 N5 C29 C30 -172.5(4) . . . . ?
C22 N6 C23 C24 -163.4(4) . . . . ?
C22 N6 C32 C33 81.3(5) . . . . ?
C23 N6 C22 C21 83.6(5) . . . . ?
C23 N6 C32 C33 -156.2(4) . . . . ?
C24 N7 C25 C26 -167.5(4) . . . . ?
C24 N7 C35 C36 95.4(5) . . . . ?
C25 N7 C24 C23 80.9(5) . . . . ?
C25 N7 C35 C36 -144.6(5) . . . . ?
C26 N8 C27 C28 -162.5(4) . . . . ?
C26 N8 C38 C39 -66.6(6) . . . . ?
C27 N8 C26 C25 82.0(5) . . . . ?
C27 N8 C38 C39 56.7(6) . . . . ?
C28 N5 C21 C22 -167.6(4) . . . . ?
C28 N5 C29 C30 67.4(5) . . . . ?
C29 N5 C21 C22 71.7(5) . . . . ?
C29 N5 C28 C27 -157.0(4) . . . . ?
C32 N6 C22 C21 -154.0(4) . . . . ?
C32 N6 C23 C24 75.5(6) . . . . ?
C35 N7 C24 C23 -159.3(4) . . . . ?
C35 N7 C25 C26 73.2(6) . . . . ?
C38 N8 C26 C25 -153.5(4) . . . . ?
C38 N8 C27 C28 73.1(5) . . . . ?
